data_2237145
loop_
_publ_author_name
'Kant, Rajni'
'Gupta, Vivek K.'
'Kapoor, Kamini'
'Nayak, Prakash S.'
'Sarojini, B. K.'
'Narayana, B.'

_publ_section_title
;
 A second monoclinic polymorph of
 4-[(<i>E</i>)-(4-benzyloxybenzylidene)amino]-1,5-dimethyl-2-phenyl-1<i>H</i>-pyrazol-3(2<i>H</i>)-one
;
_journal_coeditor_code GK2544
_journal_issue 1
_journal_name_full 'Acta Crystallographica Section E'
_journal_page_first o115
_journal_paper_doi 10.1107/S1600536812050891
_journal_volume 69
_journal_year 2013
_chemical_formula_iupac 'C25 H23 N3 O2'
_chemical_formula_moiety 'C25 H23 N3 O2'
_chemical_formula_sum 'C25 H23 N3 O2'
_chemical_formula_weight 397.46
_chemical_name_systematic
;
4-[(<i>E</i>)-(4-Benzyloxybenzylidene)amino]-1,5-dimethyl-2-phenyl-
1<i>H</i>-pyrazol-3(2<i>H</i>)-one
;
_space_group_IT_number 14
_symmetry_cell_setting monoclinic
_symmetry_space_group_name_Hall '-P 2yn'
_symmetry_space_group_name_H-M 'P 1 21/n 1'
_atom_sites_solution_hydrogens geom
_atom_sites_solution_primary direct
_atom_sites_solution_secondary difmap
_audit_creation_method SHELXL-97
_cell_angle_alpha 90.00
_cell_angle_beta 103.674(4)
_cell_angle_gamma 90.00
_cell_formula_units_Z 4
_cell_length_a 13.0079(5)
_cell_length_b 9.9079(4)
_cell_length_c 17.0469(9)
_cell_measurement_reflns_used 7057
_cell_measurement_temperature 293(2)
_cell_measurement_theta_max 29.0065
_cell_measurement_theta_min 3.5560
_cell_volume 2134.75(17)
_computing_cell_refinement 'CrysAlis PRO (Oxford Diffraction, 2010)'
_computing_data_collection 'CrysAlis PRO (Oxford Diffraction, 2010)'
_computing_data_reduction 'CrysAlis PRO (Oxford Diffraction ,2010)'
_computing_molecular_graphics 'ORTEP-3 (Farrugia, 2012)'
_computing_publication_material 'PLATON (Spek, 2009)'
_computing_structure_refinement 'SHELXL97 (Sheldrick, 2008)'
_computing_structure_solution 'SHELXS97 (Sheldrick, 2008)'
_diffrn_ambient_temperature 293(2)
_diffrn_detector_area_resol_mean 16.1049
_diffrn_measured_fraction_theta_full 0.995
_diffrn_measured_fraction_theta_max 0.995
_diffrn_measurement_device_type 'Oxford Diffraction Xcalibur Sapphire3'
_diffrn_measurement_method 'omega scans'
_diffrn_radiation_monochromator graphite
_diffrn_radiation_source 'fine-focus sealed tube'
_diffrn_radiation_type MoK\a
_diffrn_radiation_wavelength 0.71073
_diffrn_reflns_av_R_equivalents 0.0466
_diffrn_reflns_av_sigmaI/netI 0.0473
_diffrn_reflns_limit_h_max 16
_diffrn_reflns_limit_h_min -15
_diffrn_reflns_limit_k_max 12
_diffrn_reflns_limit_k_min -12
_diffrn_reflns_limit_l_max 21
_diffrn_reflns_limit_l_min -21
_diffrn_reflns_number 19519
_diffrn_reflns_theta_full 26.00
_diffrn_reflns_theta_max 26.00
_diffrn_reflns_theta_min 3.56
_diffrn_standards_interval_count 0
_diffrn_standards_interval_time 0
_diffrn_standards_number 0
_exptl_absorpt_coefficient_mu 0.080
_exptl_absorpt_correction_T_max 1.00000
_exptl_absorpt_correction_T_min 0.92031
_exptl_absorpt_correction_type multi-scan
_exptl_absorpt_process_details '(CrysAlis PRO; Oxford Diffraction, 2010)'
_exptl_crystal_colour White
_exptl_crystal_density_diffrn 1.237
_exptl_crystal_density_method 'not measured'
_exptl_crystal_description Plate
_exptl_crystal_F_000 840
_exptl_crystal_size_max 0.3
_exptl_crystal_size_mid 0.2
_exptl_crystal_size_min 0.2
_refine_diff_density_max 0.209
_refine_diff_density_min -0.151
_refine_ls_extinction_method none
_refine_ls_goodness_of_fit_ref 1.033
_refine_ls_hydrogen_treatment constr
_refine_ls_matrix_type full
_refine_ls_number_parameters 292
_refine_ls_number_reflns 4162
_refine_ls_number_restraints 12
_refine_ls_restrained_S_all 1.033
_refine_ls_R_factor_all 0.0995
_refine_ls_R_factor_gt 0.0547
_refine_ls_shift/su_max 0.001
_refine_ls_shift/su_mean 0.000
_refine_ls_structure_factor_coef Fsqd
_refine_ls_weighting_details 'calc w=1/[\s^2^(Fo^2^)+(0.0570P)^2^+0.3022P] where P=(Fo^2^+2Fc^2^)/3'
_refine_ls_weighting_scheme calc
_refine_ls_wR_factor_gt 0.1256
_refine_ls_wR_factor_ref 0.1535
_reflns_number_gt 2399
_reflns_number_total 4162
_reflns_threshold_expression I>2sigma(I)
_cod_data_source_file gk2544.cif
_cod_data_source_block I
_cod_original_cell_volume 2134.75(16)
_cod_original_sg_symbol_H-M 'P 21/n'
_cod_database_code 2237145
_cod_database_fobs_code 2237145

loop_
_symmetry_equiv_pos_as_xyz
'x, y, z'
'-x+1/2, y+1/2, -z+1/2'
'-x, -y, -z'
'x-1/2, -y-1/2, z-1/2'

loop_
_atom_site_type_symbol
_atom_site_label
_atom_site_fract_x
_atom_site_fract_y
_atom_site_fract_z
_atom_site_U_iso_or_equiv
_atom_site_adp_type
_atom_site_calc_flag
_atom_site_refinement_flags
_atom_site_occupancy
_atom_site_symmetry_multiplicity
_atom_site_disorder_assembly
_atom_site_disorder_group
N N1 0.74159(14) -0.03151(19) -0.14892(13) 0.0628(5) Uani d . 1 1 . .
N N2A 0.8373(6) 0.0248(9) -0.1606(6) 0.0613(17) Uani d P 0.707(17) 1 A 1
C C9A 0.9286(11) -0.0547(11) -0.2496(4) 0.0742(16) Uani d PD 0.707(17) 1 A 1
H H9A 0.8866 0.0057 -0.2850 0.089 Uiso calc PR 0.707(17) 1 A 1
C C10A 1.0017(8) -0.1332(10) -0.2750(6) 0.091(2) Uani d PD 0.707(17) 1 A 1
H H10A 1.0089 -0.1260 -0.3278 0.109 Uiso calc PR 0.707(17) 1 A 1
C C11A 1.0640(6) -0.2218(8) -0.2229(7) 0.083(3) Uani d PD 0.707(17) 1 A 1
H H11A 1.1114 -0.2774 -0.2408 0.100 Uiso calc PR 0.707(17) 1 A 1
C C12A 1.0560(6) -0.2277(9) -0.1448(6) 0.092(3) Uani d PD 0.707(17) 1 A 1
H H12A 1.1003 -0.2849 -0.1087 0.110 Uiso calc PR 0.707(17) 1 A 1
C C13A 0.9831(12) -0.1502(15) -0.1191(5) 0.080(2) Uani d PD 0.707(17) 1 A 1
H H13A 0.9779 -0.1548 -0.0657 0.096 Uiso calc PR 0.707(17) 1 A 1
N N2B 0.8462(17) 0.001(2) -0.1335(11) 0.0613(17) Uani d P 0.293(17) 1 A 2
C C9B 0.940(3) -0.089(3) -0.2461(10) 0.0742(16) Uani d PD 0.293(17) 1 A 2
H H9B 0.8994 -0.0473 -0.2919 0.089 Uiso calc PR 0.293(17) 1 A 2
C C10B 1.021(2) -0.173(3) -0.2531(15) 0.091(2) Uani d PD 0.293(17) 1 A 2
H H10B 1.0390 -0.1891 -0.3021 0.109 Uiso calc PR 0.293(17) 1 A 2
C C11B 1.074(2) -0.233(3) -0.1820(14) 0.083(3) Uani d PD 0.293(17) 1 A 2
H H11B 1.1310 -0.2881 -0.1851 0.100 Uiso calc PR 0.293(17) 1 A 2
C C12B 1.054(2) -0.220(3) -0.1069(13) 0.092(3) Uani d PD 0.293(17) 1 A 2
H H12B 1.0900 -0.2679 -0.0622 0.110 Uiso calc PR 0.293(17) 1 A 2
C C13B 0.974(3) -0.129(4) -0.1031(11) 0.080(2) Uani d PD 0.293(17) 1 A 2
H H13B 0.9589 -0.1105 -0.0537 0.096 Uiso calc PR 0.293(17) 1 A 2
O O3 0.93832(13) 0.21006(18) -0.11143(13) 0.0865(6) Uani d . 1 1 A .
C C3 0.85441(18) 0.1476(2) -0.12022(15) 0.0626(7) Uani d . 1 1 . .
C C4 0.75575(16) 0.1790(2) -0.10095(13) 0.0503(5) Uani d . 1 1 A .
C C5 0.69005(16) 0.0687(2) -0.11997(14) 0.0530(6) Uani d . 1 1 A .
C C6 0.6960(2) -0.1478(3) -0.1940(2) 0.1129(13) Uani d . 1 1 A .
H H6A 0.6383 -0.1805 -0.1731 0.169 Uiso calc R 1 1 . .
H H6B 0.7487 -0.2171 -0.1893 0.169 Uiso calc R 1 1 . .
H H6C 0.6705 -0.1238 -0.2498 0.169 Uiso calc R 1 1 . .
C C7 0.57995(17) 0.0514(3) -0.11114(17) 0.0737(8) Uani d . 1 1 . .
H H7A 0.5331 0.0412 -0.1635 0.111 Uiso calc R 1 1 A .
H H7B 0.5596 0.1294 -0.0849 0.111 Uiso calc R 1 1 . .
H H7C 0.5760 -0.0274 -0.0793 0.111 Uiso calc R 1 1 . .
C C8 0.91815(17) -0.0660(2) -0.17219(15) 0.0558(6) Uani d D 1 1 . .
N N14 0.72512(13) 0.29631(18) -0.06847(11) 0.0517(5) Uani d . 1 1 . .
C C15 0.78748(17) 0.3983(2) -0.05482(13) 0.0542(6) Uani d . 1 1 A .
H H15 0.8538 0.3918 -0.0661 0.065 Uiso calc R 1 1 . .
C C16 0.75724(16) 0.5243(2) -0.02202(13) 0.0496(5) Uani d . 1 1 . .
C C17 0.65779(17) 0.5437(2) -0.00752(14) 0.0601(6) Uani d . 1 1 A .
H H17 0.6080 0.4748 -0.0196 0.072 Uiso calc R 1 1 . .
C C18 0.63120(17) 0.6619(2) 0.02411(15) 0.0619(6) Uani d . 1 1 . .
H H18 0.5636 0.6731 0.0325 0.074 Uiso calc R 1 1 A .
C C19 0.70499(17) 0.7655(2) 0.04375(13) 0.0506(5) Uani d . 1 1 A .
C C20 0.80368(18) 0.7488(2) 0.02936(14) 0.0573(6) Uani d . 1 1 . .
H H20 0.8534 0.8178 0.0415 0.069 Uiso calc R 1 1 A .
C C21 0.82894(18) 0.6293(2) -0.00321(15) 0.0588(6) Uani d . 1 1 A .
H H21 0.8960 0.6191 -0.0128 0.071 Uiso calc R 1 1 . .
O O22 0.67048(11) 0.87620(16) 0.07728(10) 0.0647(5) Uani d . 1 1 . .
C C23 0.74356(17) 0.9854(2) 0.10298(15) 0.0583(6) Uani d . 1 1 A .
H H23A 0.7578 1.0319 0.0566 0.070 Uiso calc R 1 1 . .
H H23B 0.8098 0.9516 0.1359 0.070 Uiso calc R 1 1 . .
C C24 0.69226(16) 1.0782(2) 0.15077(14) 0.0522(6) Uani d . 1 1 . .
C C25 0.64419(18) 1.1960(2) 0.11844(15) 0.0642(7) Uani d . 1 1 A .
H H25 0.6458 1.2212 0.0662 0.077 Uiso calc R 1 1 . .
C C26 0.5933(2) 1.2772(3) 0.16364(19) 0.0761(8) Uani d . 1 1 . .
H H26 0.5612 1.3570 0.1417 0.091 Uiso calc R 1 1 A .
C C27 0.5903(2) 1.2403(3) 0.2406(2) 0.0822(9) Uani d . 1 1 A .
H H27 0.5551 1.2941 0.2705 0.099 Uiso calc R 1 1 . .
C C28 0.6390(2) 1.1244(3) 0.27318(17) 0.0788(8) Uani d . 1 1 . .
H H28 0.6375 1.0996 0.3255 0.095 Uiso calc R 1 1 A .
C C29 0.68990(19) 1.0448(3) 0.22883(15) 0.0652(7) Uani d . 1 1 A .
H H29 0.7236 0.9666 0.2518 0.078 Uiso calc R 1 1 . .

loop_
_atom_site_aniso_label
_atom_site_aniso_U_11
_atom_site_aniso_U_22
_atom_site_aniso_U_33
_atom_site_aniso_U_12
_atom_site_aniso_U_13
_atom_site_aniso_U_23
N1 0.0479(11) 0.0503(12) 0.0897(15) -0.0096(9) 0.0154(9) -0.0168(11)
N2A 0.0523(19) 0.052(3) 0.085(5) -0.0073(19) 0.026(3) -0.016(3)
C9A 0.095(4) 0.053(6) 0.074(2) 0.014(4) 0.018(2) -0.011(2)
C10A 0.120(5) 0.069(6) 0.094(5) 0.005(4) 0.047(4) -0.019(3)
C11A 0.071(3) 0.061(3) 0.120(8) 0.001(2) 0.027(5) -0.029(5)
C12A 0.082(3) 0.072(3) 0.111(8) 0.010(2) 0.004(6) 0.021(7)
C13A 0.081(3) 0.076(6) 0.085(3) -0.003(2) 0.023(3) 0.012(4)
N2B 0.0523(19) 0.052(3) 0.085(5) -0.0073(19) 0.026(3) -0.016(3)
C9B 0.095(4) 0.053(6) 0.074(2) 0.014(4) 0.018(2) -0.011(2)
C10B 0.120(5) 0.069(6) 0.094(5) 0.005(4) 0.047(4) -0.019(3)
C11B 0.071(3) 0.061(3) 0.120(8) 0.001(2) 0.027(5) -0.029(5)
C12B 0.082(3) 0.072(3) 0.111(8) 0.010(2) 0.004(6) 0.021(7)
C13B 0.081(3) 0.076(6) 0.085(3) -0.003(2) 0.023(3) 0.012(4)
O3 0.0631(10) 0.0667(12) 0.1405(17) -0.0236(9) 0.0459(11) -0.0353(12)
C3 0.0549(14) 0.0537(15) 0.0823(17) -0.0109(12) 0.0225(12) -0.0157(13)
C4 0.0473(12) 0.0464(13) 0.0565(13) -0.0036(10) 0.0109(10) -0.0041(11)
C5 0.0475(12) 0.0478(13) 0.0614(14) -0.0043(10) 0.0087(10) -0.0041(11)
C6 0.0795(19) 0.093(2) 0.169(3) -0.0320(17) 0.036(2) -0.077(2)
C7 0.0510(14) 0.0625(17) 0.107(2) -0.0074(12) 0.0179(13) -0.0091(15)
C8 0.0524(13) 0.0467(13) 0.0708(16) -0.0081(11) 0.0198(11) -0.0080(12)
N14 0.0528(10) 0.0448(11) 0.0569(11) -0.0055(9) 0.0118(8) -0.0037(9)
C15 0.0517(12) 0.0514(14) 0.0620(15) -0.0035(11) 0.0182(10) -0.0038(11)
C16 0.0503(12) 0.0436(12) 0.0553(13) -0.0017(10) 0.0133(10) -0.0004(10)
C17 0.0502(13) 0.0492(14) 0.0800(17) -0.0103(11) 0.0136(11) -0.0114(12)
C18 0.0448(12) 0.0567(15) 0.0838(17) -0.0063(11) 0.0144(11) -0.0148(13)
C19 0.0514(12) 0.0436(13) 0.0556(13) -0.0005(10) 0.0104(10) -0.0030(10)
C20 0.0576(14) 0.0453(13) 0.0713(15) -0.0138(11) 0.0196(11) -0.0047(11)
C21 0.0562(13) 0.0502(14) 0.0758(16) -0.0067(11) 0.0269(11) -0.0055(12)
O22 0.0539(9) 0.0510(10) 0.0889(12) -0.0065(7) 0.0160(8) -0.0187(9)
C23 0.0579(13) 0.0472(13) 0.0692(15) -0.0103(11) 0.0139(11) -0.0051(12)
C24 0.0509(12) 0.0420(13) 0.0609(15) -0.0090(10) 0.0078(10) -0.0097(11)
C25 0.0730(16) 0.0533(15) 0.0640(15) 0.0010(13) 0.0114(12) -0.0037(13)
C26 0.0736(17) 0.0580(17) 0.092(2) 0.0069(13) 0.0099(15) -0.0164(16)
C27 0.0699(17) 0.086(2) 0.093(2) -0.0173(16) 0.0251(16) -0.0460(19)
C28 0.094(2) 0.082(2) 0.0629(17) -0.0235(18) 0.0235(15) -0.0181(16)
C29 0.0727(15) 0.0585(16) 0.0612(16) -0.0133(13) 0.0093(12) -0.0018(13)

loop_
_atom_type_symbol
_atom_type_description
_atom_type_scat_dispersion_real
_atom_type_scat_dispersion_imag
_atom_type_scat_source
C C 0.0033 0.0016 'International Tables Vol C Tables 4.2.6.8 and 6.1.1.4'
H H 0.0000 0.0000 'International Tables Vol C Tables 4.2.6.8 and 6.1.1.4'
N N 0.0061 0.0033 'International Tables Vol C Tables 4.2.6.8 and 6.1.1.4'
O O 0.0106 0.0060 'International Tables Vol C Tables 4.2.6.8 and 6.1.1.4'

loop_
_geom_angle_atom_site_label_1
_geom_angle_atom_site_label_2
_geom_angle_atom_site_label_3
_geom_angle
C5 N1 N2B 108.1(10)
C5 N1 N2A 106.8(4)
C5 N1 C6 127.36(19)
N2B N1 C6 124.3(10)
N2A N1 C6 120.4(4)
C3 N2A N1 108.5(6)
C3 N2A C8 125.5(6)
N1 N2A C8 118.0(6)
C8 C9A C10A 119.5(7)
C8 C9A H9A 120.2
C10A C9A H9A 120.2
C11A C10A C9A 120.4(7)
C11A C10A H10A 119.8
C9A C10A H10A 119.8
C12A C11A C10A 119.4(6)
C12A C11A H11A 120.3
C10A C11A H11A 120.3
C11A C12A C13A 120.5(6)
C11A C12A H12A 119.7
C13A C12A H12A 119.7
C8 C13A C12A 119.7(7)
C8 C13A H13A 120.1
C12A C13A H13A 120.1
N1 N2B C8 122.0(16)
N1 N2B C3 107.4(15)
C8 N2B C3 120.1(14)
C10B C9B C8 120.7(19)
C10B C9B H9B 119.6
C8 C9B H9B 119.6
C9B C10B C11B 115(2)
C9B C10B H10B 122.6
C11B C10B H10B 122.6
C12B C11B C10B 128(2)
C12B C11B H11B 116.2
C10B C11B H11B 116.2
C11B C12B C13B 115(2)
C11B C12B H12B 122.6
C13B C12B H12B 122.6
C12B C13B C8 120(2)
C12B C13B H13B 119.8
C8 C13B H13B 119.8
O3 C3 N2A 122.2(4)
O3 C3 C4 132.8(2)
N2A C3 C4 104.9(4)
O3 C3 N2B 123.0(9)
C4 C3 N2B 102.3(9)
C5 C4 N14 122.57(19)
C5 C4 C3 108.27(19)
N14 C4 C3 129.16(19)
N1 C5 C4 109.51(18)
N1 C5 C7 121.67(19)
C4 C5 C7 128.8(2)
N1 C6 H6A 109.5
N1 C6 H6B 109.5
H6A C6 H6B 109.5
N1 C6 H6C 109.5
H6A C6 H6C 109.5
H6B C6 H6C 109.5
C5 C7 H7A 109.5
C5 C7 H7B 109.5
H7A C7 H7B 109.5
C5 C7 H7C 109.5
H7A C7 H7C 109.5
H7B C7 H7C 109.5
C9A C8 C13A 120.3(5)
C13A C8 C9B 106.0(10)
C9A C8 C13B 135.1(12)
C9B C8 C13B 121.5(14)
C9A C8 N2B 129.3(9)
C13A C8 N2B 110.4(10)
C9B C8 N2B 143.1(14)
C13B C8 N2B 95.2(14)
C9A C8 N2A 109.0(7)
C13A C8 N2A 130.6(8)
C9B C8 N2A 123.2(12)
C13B C8 N2A 115.2(12)
C15 N14 C4 120.29(18)
N14 C15 C16 121.8(2)
N14 C15 H15 119.1
C16 C15 H15 119.1
C21 C16 C17 117.4(2)
C21 C16 C15 120.27(19)
C17 C16 C15 122.3(2)
C18 C17 C16 121.5(2)
C18 C17 H17 119.2
C16 C17 H17 119.2
C17 C18 C19 120.1(2)
C17 C18 H18 119.9
C19 C18 H18 119.9
O22 C19 C20 126.0(2)
O22 C19 C18 114.73(19)
C20 C19 C18 119.3(2)
C19 C20 C21 119.8(2)
C19 C20 H20 120.1
C21 C20 H20 120.1
C20 C21 C16 121.8(2)
C20 C21 H21 119.1
C16 C21 H21 119.1
C19 O22 C23 118.30(16)
O22 C23 C24 106.39(16)
O22 C23 H23A 110.5
C24 C23 H23A 110.5
O22 C23 H23B 110.5
C24 C23 H23B 110.5
H23A C23 H23B 108.6
C25 C24 C29 118.6(2)
C25 C24 C23 121.7(2)
C29 C24 C23 119.7(2)
C24 C25 C26 120.1(2)
C24 C25 H25 120.0
C26 C25 H25 120.0
C27 C26 C25 120.2(3)
C27 C26 H26 119.9
C25 C26 H26 119.9
C28 C27 C26 119.9(3)
C28 C27 H27 120.0
C26 C27 H27 120.0
C27 C28 C29 119.9(3)
C27 C28 H28 120.0
C29 C28 H28 120.0
C28 C29 C24 121.3(3)
C28 C29 H29 119.3
C24 C29 H29 119.3

loop_
_geom_bond_atom_site_label_1
_geom_bond_atom_site_label_2
_geom_bond_distance
N1 C5 1.355(3)
N1 N2B 1.36(2)
N1 N2A 1.421(8)
N1 C6 1.434(3)
N2A C3 1.390(8)
N2A C8 1.433(9)
C9A C8 1.363(5)
C9A C10A 1.375(6)
C9A H9A 0.9300
C10A C11A 1.369(6)
C10A H10A 0.9300
C11A C12A 1.361(6)
C11A H11A 0.9300
C12A C13A 1.370(6)
C12A H12A 0.9300
C13A C8 1.366(5)
C13A H13A 0.9300
N2B C8 1.43(2)
N2B C3 1.47(2)
C9B C10B 1.373(10)
C9B C8 1.376(10)
C9B H9B 0.9300
C10B C11B 1.377(10)
C10B H10B 0.9300
C11B C12B 1.375(10)
C11B H11B 0.9300
C12B C13B 1.377(10)
C12B H12B 0.9300
C13B C8 1.381(10)
C13B H13B 0.9300
O3 C3 1.233(2)
C3 C4 1.432(3)
C4 C5 1.378(3)
C4 N14 1.386(3)
C5 C7 1.485(3)
C6 H6A 0.9600
C6 H6B 0.9600
C6 H6C 0.9600
C7 H7A 0.9600
C7 H7B 0.9600
C7 H7C 0.9600
N14 C15 1.282(3)
C15 C16 1.459(3)
C15 H15 0.9300
C16 C21 1.384(3)
C16 C17 1.387(3)
C17 C18 1.367(3)
C17 H17 0.9300
C18 C19 1.391(3)
C18 H18 0.9300
C19 O22 1.361(2)
C19 C20 1.373(3)
C20 C21 1.380(3)
C20 H20 0.9300
C21 H21 0.9300
O22 C23 1.438(2)
C23 C24 1.487(3)
C23 H23A 0.9700
C23 H23B 0.9700
C24 C25 1.376(3)
C24 C29 1.379(3)
C25 C26 1.385(3)
C25 H25 0.9300
C26 C27 1.371(4)
C26 H26 0.9300
C27 C28 1.364(4)
C27 H27 0.9300
C28 C29 1.367(4)
C28 H28 0.9300
C29 H29 0.9300

loop_
_geom_torsion_atom_site_label_1
_geom_torsion_atom_site_label_2
_geom_torsion_atom_site_label_3
_geom_torsion_atom_site_label_4
_geom_torsion
C5 N1 N2A C3 14.6(7)
N2B N1 N2A C3 -82(4)
C6 N1 N2A C3 170.3(4)
C5 N1 N2A C8 165.2(5)
N2B N1 N2A C8 68(3)
C6 N1 N2A C8 -39.1(9)
C8 C9A C10A C11A -0.3(18)
C9A C10A C11A C12A -2.6(16)
C10A C11A C12A C13A 2.8(16)
C11A C12A C13A C8 0(2)
C5 N1 N2B C8 -165.2(11)
N2A N1 N2B C8 -76(3)
C6 N1 N2B C8 10.3(18)
C5 N1 N2B C3 -20.5(12)
N2A N1 N2B C3 69(3)
C6 N1 N2B C3 155.0(7)
C8 C9B C10B C11B 2(5)
C9B C10B C11B C12B 2(6)
C10B C11B C12B C13B -5(6)
C11B C12B C13B C8 4(6)
N1 N2A C3 O3 170.4(4)
C8 N2A C3 O3 22.6(10)
N1 N2A C3 C4 -13.6(7)
C8 N2A C3 C4 -161.4(7)
N1 N2A C3 N2B 72(3)
C8 N2A C3 N2B -76(3)
N1 N2B C3 O3 -173.8(6)
C8 N2B C3 O3 -28.3(18)
N1 N2B C3 N2A -80(3)
C8 N2B C3 N2A 66(3)
N1 N2B C3 C4 20.1(12)
C8 N2B C3 C4 165.6(12)
O3 C3 C4 C5 -176.7(3)
N2A C3 C4 C5 8.0(5)
N2B C3 C4 C5 -12.6(8)
O3 C3 C4 N14 3.0(5)
N2A C3 C4 N14 -172.3(5)
N2B C3 C4 N14 167.1(8)
N2B N1 C5 C4 12.4(8)
N2A N1 C5 C4 -9.4(5)
C6 N1 C5 C4 -162.9(3)
N2B N1 C5 C7 -166.7(8)
N2A N1 C5 C7 171.5(4)
C6 N1 C5 C7 18.0(4)
N14 C4 C5 N1 -178.8(2)
C3 C4 C5 N1 1.0(3)
N14 C4 C5 C7 0.3(4)
C3 C4 C5 C7 180.0(2)
C10A C9A C8 C13A 3.0(18)
C10A C9A C8 C9B -22(8)
C10A C9A C8 C13B 10(3)
C10A C9A C8 N2B -178.0(14)
C10A C9A C8 N2A -179.7(10)
C12A C13A C8 C9A -3(2)
C12A C13A C8 C9B 4(2)
C12A C13A C8 C13B -164(12)
C12A C13A C8 N2B 178.0(15)
C12A C13A C8 N2A -179.5(9)
C10B C9B C8 C9A 152(12)
C10B C9B C8 C13A -6(4)
C10B C9B C8 C13B -2(5)
C10B C9B C8 N2B -176(2)
C10B C9B C8 N2A 177(2)
C12B C13B C8 C9A -11(6)
C12B C13B C8 C13A 12(7)
C12B C13B C8 C9B -1(6)
C12B C13B C8 N2B 175(4)
C12B C13B C8 N2A 179(3)
N1 N2B C8 C9A 74(2)
C3 N2B C8 C9A -66.3(19)
N1 N2B C8 C13A -106.7(16)
C3 N2B C8 C13A 112.8(14)
N1 N2B C8 C9B 63(4)
C3 N2B C8 C9B -77(3)
N1 N2B C8 C13B -112(3)
C3 N2B C8 C13B 108(2)
N1 N2B C8 N2A 79(3)
C3 N2B C8 N2A -62(3)
C3 N2A C8 C9A -103.3(10)
N1 N2A C8 C9A 111.6(10)
C3 N2A C8 C13A 73.6(14)
N1 N2A C8 C13A -71.5(13)
C3 N2A C8 C9B -110(2)
N1 N2A C8 C9B 104(2)
C3 N2A C8 C13B 69(3)
N1 N2A C8 C13B -76(3)
C3 N2A C8 N2B 80(3)
N1 N2A C8 N2B -65(3)
C5 C4 N14 C15 -177.2(2)
C3 C4 N14 C15 3.2(4)
C4 N14 C15 C16 178.91(19)
N14 C15 C16 C21 175.9(2)
N14 C15 C16 C17 -3.4(3)
C21 C16 C17 C18 0.0(4)
C15 C16 C17 C18 179.3(2)
C16 C17 C18 C19 -1.0(4)
C17 C18 C19 O22 -177.9(2)
C17 C18 C19 C20 1.5(4)
O22 C19 C20 C21 178.3(2)
C18 C19 C20 C21 -0.9(4)
C19 C20 C21 C16 -0.1(4)
C17 C16 C21 C20 0.5(3)
C15 C16 C21 C20 -178.7(2)
C20 C19 O22 C23 -2.2(3)
C18 C19 O22 C23 177.04(19)
C19 O22 C23 C24 -169.24(18)
O22 C23 C24 C25 -101.5(2)
O22 C23 C24 C29 76.8(2)
C29 C24 C25 C26 -1.0(3)
C23 C24 C25 C26 177.3(2)
C24 C25 C26 C27 -0.3(4)
C25 C26 C27 C28 1.1(4)
C26 C27 C28 C29 -0.5(4)
C27 C28 C29 C24 -0.8(4)
C25 C24 C29 C28 1.6(3)
C23 C24 C29 C28 -176.8(2)
